data_2023080
loop_
_publ_author_name
'Oliveira, Adriano Bof de'
'Beck, Johannes'
'Daniels, J\"org'

_publ_section_title
;
 Synthesis, crystal structure and Hirshfeld analysis of
 N-ethyl-2-{3-methyl-2-[(2Z)-pent-2-en-1-yl]cyclopent-2-en-1-ylidene}hydrazinecarbothioamide
;
_journal_coeditor_code YZ2054
_journal_issue 5
_journal_name_full 'Acta Crystallographica Section E Crystallographic Communications'
_journal_paper_doi 10.1107/S2056989024002913
_journal_volume 80
_journal_year 2024
_chemical_formula_moiety 'C14 H23 N3 S'
_chemical_formula_sum 'C14 H23 N3 S'
_chemical_formula_weight 265.41
_chemical_name_common 'cis-Jasmone 4-ethylthiosemicarbazone'
_chemical_name_systematic
<i>N</i>-Ethyl-2-{3-methyl-2-[(2<i>Z</i>)-pent-2-en-1-yl]cyclopent-2-en-1-ylidene}hydrazinecarbothioamide
_space_group_crystal_system triclinic
_space_group_IT_number 2
_space_group_name_Hall '-P 1'
_space_group_name_H-M_alt 'P -1'
_atom_sites_solution_hydrogens mixed
_atom_sites_solution_primary direct
_atom_sites_solution_secondary difmap
_audit_creation_method SHELXL-2018/3
_cell_angle_alpha 103.025(2)
_cell_angle_beta 98.735(2)
_cell_angle_gamma 90.769(2)
_cell_formula_units_Z 2
_cell_length_a 7.4584(2)
_cell_length_b 7.7429(3)
_cell_length_c 13.2461(3)
_cell_measurement_reflns_used 27549
_cell_measurement_temperature 123
_cell_measurement_theta_max 27.48
_cell_measurement_theta_min 2.91
_cell_volume 735.73(4)
_computing_cell_refinement
;
HKL and Scalepack (Otwinowski & Minor, 1997)
;
_computing_data_collection
;
COLLECT (Nonius, 1998)
;
_computing_data_reduction
;
HKL, Denzo and Scalepack (Otwinowski & Minor, 1997)
;
_computing_molecular_graphics
;
DIAMOND (Brandenburg, 2006), CrystalExplorer (Wolff <i>et al.</i>,
2012)
;
_computing_publication_material
;
WinGX (Farrugia, 2012), publCIF (Westrip, 2010) and
enCIFer (Allen <i>et al.</i>,
2004)
;
_computing_structure_refinement
;
<i>SHELXL2018/3</i> (Sheldrick, 2015)
;
_computing_structure_solution
;
SIR-92 (Altomare <i>et al.</i>,  1994)
;
_diffrn_ambient_temperature 123
_diffrn_detector_area_resol_mean 9
_diffrn_measured_fraction_theta_full 0.993
_diffrn_measured_fraction_theta_max 0.986
_diffrn_measurement_device_type 'Enraf--Nonius FR590 Kappa CCD'
_diffrn_measurement_method 'CCD rotation images, thick slices, \k-goniostat'
_diffrn_radiation_monochromator 'horizontally mounted graphite crystal'
_diffrn_radiation_probe x-ray
_diffrn_radiation_type MoK\a
_diffrn_radiation_wavelength 0.71073
_diffrn_reflns_av_R_equivalents 0.0473
_diffrn_reflns_av_unetI/netI 0.0335
_diffrn_reflns_limit_h_max 9
_diffrn_reflns_limit_h_min -9
_diffrn_reflns_limit_k_max 10
_diffrn_reflns_limit_k_min -10
_diffrn_reflns_limit_l_max 17
_diffrn_reflns_limit_l_min -17
_diffrn_reflns_number 13116
_diffrn_reflns_theta_full 25.242
_diffrn_reflns_theta_max 27.507
_diffrn_reflns_theta_min 2.967
_diffrn_source 'sealed X-ray tube'
_exptl_absorpt_coefficient_mu 0.208
_exptl_absorpt_correction_T_max 0.9895
_exptl_absorpt_correction_T_min 0.9435
_exptl_absorpt_correction_type analytical
_exptl_absorpt_process_details
;
(using the de Meulenaer &
Tompa algorithm; Alcock, 1970)
;
_exptl_crystal_colour colourless
_exptl_crystal_density_diffrn 1.198
_exptl_crystal_description fragment
_exptl_crystal_F_000 288
_exptl_crystal_size_max 0.300
_exptl_crystal_size_mid 0.200
_exptl_crystal_size_min 0.050
_refine_diff_density_max 0.285
_refine_diff_density_min -0.211
_refine_ls_extinction_method none
_refine_ls_goodness_of_fit_ref 1.019
_refine_ls_hydrogen_treatment mixed
_refine_ls_matrix_type full
_refine_ls_number_parameters 275
_refine_ls_number_reflns 3325
_refine_ls_number_restraints 0
_refine_ls_restrained_S_all 1.019
_refine_ls_R_factor_all 0.0447
_refine_ls_R_factor_gt 0.0341
_refine_ls_shift/su_max 0.000
_refine_ls_shift/su_mean 0.000
_refine_ls_structure_factor_coef Fsqd
_refine_ls_weighting_details 'w=1/[\s^2^(Fo^2^)+(0.0336P)^2^+0.2782P] where P=(Fo^2^+2Fc^2^)/3'
_refine_ls_weighting_scheme calc
_refine_ls_wR_factor_gt 0.0787
_refine_ls_wR_factor_ref 0.0845
_reflns_number_gt 2810
_reflns_number_total 3325
_reflns_threshold_expression 'I > 2\s(I)'
_cod_data_source_file yz2054.cif
_cod_data_source_block I
_cod_database_code 2023080
_shelx_space_group_comment
;
The symmetry employed for this shelxl refinement is uniquely defined
by the following loop, which should always be used as a source of
symmetry information in preference to the above space-group names.
They are only intended as comments.
;
_shelx_estimated_absorpt_t_min 0.940
_shelx_estimated_absorpt_t_max 0.990

loop_
_space_group_symop_operation_xyz
'x, y, z'
'-x, -y, -z'

loop_
_atom_site_type_symbol
_atom_site_label
_atom_site_fract_x
_atom_site_fract_y
_atom_site_fract_z
_atom_site_U_iso_or_equiv
_atom_site_adp_type
_atom_site_calc_flag
_atom_site_occupancy
_atom_site_disorder_assembly
_atom_site_disorder_group
C C1 0.87223(16) 0.34727(16) 0.71554(9) 0.0198(3) Uani d 1 . .
C C2 0.95725(17) 0.17051(17) 0.68820(10) 0.0224(3) Uani d 1 . .
C C3 1.14804(18) 0.20144(18) 0.75527(11) 0.0243(3) Uani d 1 . .
C C4 1.16282(17) 0.39689(17) 0.80623(10) 0.0217(3) Uani d 1 . .
C C5 1.00677(16) 0.47688(17) 0.78541(9) 0.0207(3) Uani d 1 . .
C C6 0.96603(18) 0.66839(18) 0.82233(11) 0.0246(3) Uani d 1 . .
C C7 0.8584(2) 0.69971(19) 0.91194(11) 0.0304(3) Uani d 1 . .
C C8 0.7226(2) 0.8050(2) 0.92470(12) 0.0328(3) Uani d 1 . .
C C9A 0.6346(2) 0.9092(3) 0.84930(14) 0.0342(5) Uani d 0.911(5) A 1
C C10A 0.6880(4) 1.1062(3) 0.8879(2) 0.0465(6) Uani d 0.911(5) A 1
H H9A 0.500(3) 0.894(3) 0.8412(16) 0.050(6) Uiso d 0.911(5) A 1
H H9B 0.666(2) 0.859(2) 0.7779(15) 0.036(5) Uiso d 0.911(5) A 1
H H10A 0.823(3) 1.124(3) 0.8960(16) 0.048(6) Uiso d 0.911(5) A 1
H H10B 0.625(3) 1.173(3) 0.837(2) 0.065(7) Uiso d 0.911(5) A 1
H H10C 0.655(3) 1.149(3) 0.959(2) 0.063(7) Uiso d 0.911(5) A 1
C C9B 0.778(3) 1.006(2) 0.9103(13) 0.033(5) Uani d 0.089(5) A 2
H H9C 0.794526 1.092924 0.976673 0.039 Uiso calc 0.089(5) A 2
H H9D 0.886258 1.005830 0.878229 0.039 Uiso calc 0.089(5) A 2
C C10B 0.614(3) 1.036(3) 0.839(2) 0.042(6) Uani d 0.089(5) A 2
H H10D 0.595042 0.941005 0.777614 0.064 Uiso calc 0.089(5) A 2
H H10E 0.630332 1.146535 0.819865 0.064 Uiso calc 0.089(5) A 2
H H10F 0.510340 1.040027 0.874748 0.064 Uiso calc 0.089(5) A 2
C C11 1.33750(18) 0.4800(2) 0.87064(12) 0.0284(3) Uani d 1 . .
C C12 0.43231(16) 0.31557(17) 0.57148(10) 0.0203(3) Uani d 1 . .
C C13 0.22713(17) 0.56201(18) 0.56951(11) 0.0226(3) Uani d 1 . .
C C14 0.2314(2) 0.75737(19) 0.62214(12) 0.0279(3) Uani d 1 . .
H H2 0.627(2) 0.157(2) 0.5899(13) 0.037(5) Uiso d 1 . .
H H3 0.477(2) 0.548(2) 0.6476(12) 0.026(4) Uiso d 1 . .
H H2A 0.883(2) 0.072(2) 0.7024(12) 0.029(4) Uiso d 1 . .
H H2B 0.967(2) 0.139(2) 0.6138(13) 0.028(4) Uiso d 1 . .
H H3A 1.243(2) 0.167(2) 0.7122(12) 0.030(4) Uiso d 1 . .
H H3B 1.163(2) 0.132(2) 0.8094(12) 0.029(4) Uiso d 1 . .
H H6A 0.900(2) 0.712(2) 0.7621(12) 0.028(4) Uiso d 1 . .
H H6B 1.081(2) 0.739(2) 0.8457(12) 0.033(4) Uiso d 1 . .
H H7 0.899(3) 0.636(3) 0.9680(15) 0.054(5) Uiso d 1 . .
H H8 0.670(2) 0.817(2) 0.9901(14) 0.040(5) Uiso d 1 . .
H H11A 1.438(3) 0.449(2) 0.8318(14) 0.045(5) Uiso d 1 . .
H H11B 1.335(2) 0.609(3) 0.8935(14) 0.046(5) Uiso d 1 . .
H H11C 1.366(3) 0.434(3) 0.9314(15) 0.051(5) Uiso d 1 . .
H H13A 0.127(2) 0.4975(19) 0.5857(11) 0.021(3) Uiso d 1 . .
H H13B 0.211(2) 0.5436(19) 0.4940(12) 0.024(4) Uiso d 1 . .
H H14A 0.244(2) 0.775(2) 0.6981(13) 0.032(4) Uiso d 1 . .
H H14B 0.332(2) 0.821(2) 0.6068(13) 0.035(4) Uiso d 1 . .
H H14C 0.118(2) 0.805(2) 0.5956(13) 0.038(4) Uiso d 1 . .
N N1 0.71169(14) 0.39345(14) 0.68391(8) 0.0214(2) Uani d 1 . .
N N2 0.59457(14) 0.26386(15) 0.61441(9) 0.0222(2) Uani d 1 . .
N N3 0.39593(14) 0.48485(15) 0.60530(9) 0.0217(2) Uani d 1 . .
S S1 0.28777(4) 0.16924(4) 0.48084(3) 0.02554(11) Uani d 1 . .

loop_
_atom_site_aniso_label
_atom_site_aniso_U_11
_atom_site_aniso_U_22
_atom_site_aniso_U_33
_atom_site_aniso_U_12
_atom_site_aniso_U_13
_atom_site_aniso_U_23
C1 0.0176(6) 0.0227(6) 0.0190(6) -0.0003(5) 0.0017(5) 0.0055(5)
C2 0.0184(6) 0.0233(6) 0.0231(7) -0.0006(5) -0.0009(5) 0.0031(5)
C3 0.0187(6) 0.0257(7) 0.0261(7) 0.0019(5) -0.0009(5) 0.0039(5)
C4 0.0192(6) 0.0255(6) 0.0196(6) -0.0020(5) 0.0005(5) 0.0052(5)
C5 0.0199(6) 0.0226(6) 0.0189(6) -0.0021(5) 0.0019(5) 0.0047(5)
C6 0.0225(6) 0.0222(6) 0.0277(7) -0.0017(5) 0.0010(5) 0.0048(5)
C7 0.0354(8) 0.0288(7) 0.0275(7) 0.0040(6) 0.0050(6) 0.0075(6)
C8 0.0354(8) 0.0311(8) 0.0325(8) 0.0031(6) 0.0095(6) 0.0058(6)
C9A 0.0276(9) 0.0372(12) 0.0351(10) 0.0066(7) 0.0011(7) 0.0050(8)
C10A 0.0618(16) 0.0311(12) 0.0514(15) 0.0110(11) 0.0225(12) 0.0099(10)
C9B 0.046(10) 0.017(8) 0.032(9) 0.012(7) 0.010(7) -0.003(6)
C10B 0.048(13) 0.037(14) 0.054(14) 0.011(11) 0.043(12) 0.010(11)
C11 0.0203(7) 0.0318(8) 0.0291(8) -0.0025(6) -0.0040(6) 0.0041(6)
C12 0.0163(6) 0.0234(6) 0.0217(6) -0.0009(5) 0.0021(5) 0.0068(5)
C13 0.0173(6) 0.0263(7) 0.0236(7) 0.0016(5) -0.0003(5) 0.0070(5)
C14 0.0239(7) 0.0276(7) 0.0306(8) 0.0051(6) 0.0024(6) 0.0043(6)
N1 0.0184(5) 0.0227(5) 0.0212(5) -0.0025(4) -0.0009(4) 0.0042(4)
N2 0.0169(5) 0.0204(6) 0.0258(6) -0.0002(4) -0.0027(4) 0.0023(4)
N3 0.0161(5) 0.0222(5) 0.0234(6) -0.0003(4) -0.0028(4) 0.0021(4)
S1 0.01824(16) 0.02307(18) 0.03029(19) -0.00124(12) -0.00422(12) 0.00120(13)

loop_
_atom_type_symbol
_atom_type_description
_atom_type_scat_dispersion_real
_atom_type_scat_dispersion_imag
_atom_type_scat_source
C C 0.0033 0.0016 'International Tables Vol C Tables 4.2.6.8 and 6.1.1.4'
H H 0.0000 0.0000 'International Tables Vol C Tables 4.2.6.8 and 6.1.1.4'
N N 0.0061 0.0033 'International Tables Vol C Tables 4.2.6.8 and 6.1.1.4'
S S 0.1246 0.1234 'International Tables Vol C Tables 4.2.6.8 and 6.1.1.4'

loop_
_geom_angle_atom_site_label_1
_geom_angle_atom_site_label_2
_geom_angle_atom_site_label_3
_geom_angle_site_symmetry_1
_geom_angle_site_symmetry_3
_geom_angle
_geom_angle_publ_flag
N1 C1 C5 . . 120.80(11) ?
N1 C1 C2 . . 129.87(11) ?
C5 C1 C2 . . 109.28(10) ?
C1 C2 C3 . . 103.99(10) ?
C1 C2 H2A . . 111.9(9) ?
C3 C2 H2A . . 113.2(9) ?
C1 C2 H2B . . 110.7(9) ?
C3 C2 H2B . . 110.4(9) ?
H2A C2 H2B . . 106.7(12) ?
C4 C3 C2 . . 104.68(10) ?
C4 C3 H3A . . 112.1(9) ?
C2 C3 H3A . . 111.3(9) ?
C4 C3 H3B . . 109.8(9) ?
C2 C3 H3B . . 112.2(9) ?
H3A C3 H3B . . 106.8(13) ?
C5 C4 C11 . . 127.60(12) ?
C5 C4 C3 . . 112.28(11) ?
C11 C4 C3 . . 120.11(11) ?
C4 C5 C1 . . 109.42(11) ?
C4 C5 C6 . . 128.51(12) ?
C1 C5 C6 . . 122.06(11) ?
C5 C6 C7 . . 113.14(11) ?
C5 C6 H6A . . 109.4(9) ?
C7 C6 H6A . . 110.4(9) ?
C5 C6 H6B . . 108.9(9) ?
C7 C6 H6B . . 108.3(9) ?
H6A C6 H6B . . 106.6(13) ?
C8 C7 C6 . . 127.15(14) ?
C8 C7 H7 . . 117.6(11) ?
C6 C7 H7 . . 115.2(11) ?
C7 C8 C9A . . 126.93(15) ?
C7 C8 C9B . . 110.7(6) ?
C7 C8 H8 . . 117.8(10) ?
C9A C8 H8 . . 115.3(10) ?
C9B C8 H8 . . 109.2(11) ?
C8 C9A C10A . . 111.28(16) ?
C8 C9A H9A . . 110.1(12) ?
C10A C9A H9A . . 108.3(13) ?
C8 C9A H9B . . 109.3(11) ?
C10A C9A H9B . . 112.1(11) ?
H9A C9A H9B . . 105.6(16) ?
C9A C10A H10A . . 109.6(13) ?
C9A C10A H10B . . 109.5(16) ?
H10A C10A H10B . . 111(2) ?
C9A C10A H10C . . 109.0(14) ?
H10A C10A H10C . . 106.4(18) ?
H10B C10A H10C . . 111(2) ?
C10B C9B C8 . . 100.0(14) ?
C10B C9B H9C . . 111.8 ?
C8 C9B H9C . . 111.8 ?
C10B C9B H9D . . 111.8 ?
C8 C9B H9D . . 111.8 ?
H9C C9B H9D . . 109.5 ?
C9B C10B H10D . . 109.5 ?
C9B C10B H10E . . 109.5 ?
H10D C10B H10E . . 109.5 ?
C9B C10B H10F . . 109.5 ?
H10D C10B H10F . . 109.5 ?
H10E C10B H10F . . 109.5 ?
C4 C11 H11A . . 110.2(11) ?
C4 C11 H11B . . 112.8(11) ?
H11A C11 H11B . . 110.0(15) ?
C4 C11 H11C . . 110.6(12) ?
H11A C11 H11C . . 105.0(15) ?
H11B C11 H11C . . 107.9(15) ?
N3 C12 N2 . . 116.44(11) ?
N3 C12 S1 . . 122.95(10) ?
N2 C12 S1 . . 120.61(10) ?
N3 C13 C14 . . 110.15(11) ?
N3 C13 H13A . . 108.2(8) ?
C14 C13 H13A . . 111.2(9) ?
N3 C13 H13B . . 109.0(9) ?
C14 C13 H13B . . 111.4(9) ?
H13A C13 H13B . . 106.7(12) ?
C13 C14 H14A . . 111.1(9) ?
C13 C14 H14B . . 111.1(10) ?
H14A C14 H14B . . 107.7(14) ?
C13 C14 H14C . . 108.0(10) ?
H14A C14 H14C . . 109.8(14) ?
H14B C14 H14C . . 109.1(14) ?
C1 N1 N2 . . 117.11(11) ?
C12 N2 N1 . . 117.59(11) ?
C12 N2 H2 . . 118.7(11) ?
N1 N2 H2 . . 122.9(11) ?
C12 N3 C13 . . 123.81(11) ?
C12 N3 H3 . . 116.1(11) ?
C13 N3 H3 . . 120.0(11) ?

loop_
_geom_bond_atom_site_label_1
_geom_bond_atom_site_label_2
_geom_bond_site_symmetry_2
_geom_bond_distance
_geom_bond_publ_flag
C1 N1 . 1.2899(16) ?
C1 C5 . 1.4639(17) ?
C1 C2 . 1.5086(18) ?
C2 C3 . 1.5436(17) ?
C2 H2A . 1.003(16) ?
C2 H2B . 0.974(16) ?
C3 C4 . 1.5068(18) ?
C3 H3A . 0.977(16) ?
C3 H3B . 0.980(16) ?
C4 C5 . 1.3465(17) ?
C4 C11 . 1.4939(18) ?
C5 C6 . 1.5035(18) ?
C6 C7 . 1.509(2) ?
C6 H6A . 0.998(16) ?
C6 H6B . 0.980(17) ?
C7 C8 . 1.316(2) ?
C7 H7 . 0.99(2) ?
C8 C9A . 1.502(2) ?
C8 C9B . 1.661(17) ?
C8 H8 . 0.992(18) ?
C9A C10A . 1.522(3) ?
C9A H9A . 0.99(2) ?
C9A H9B . 1.00(2) ?
C10A H10A . 1.00(2) ?
C10A H10B . 1.01(3) ?
C10A H10C . 0.99(2) ?
C9B C10B . 1.48(3) ?
C9B H9C . 0.9700 ?
C9B H9D . 0.9700 ?
C10B H10D . 0.9600 ?
C10B H10E . 0.9600 ?
C10B H10F . 0.9600 ?
C11 H11A . 0.973(19) ?
C11 H11B . 0.98(2) ?
C11 H11C . 0.95(2) ?
C12 N3 . 1.3319(17) ?
C12 N2 . 1.3620(16) ?
C12 S1 . 1.6877(13) ?
C13 N3 . 1.4606(16) ?
C13 C14 . 1.5139(19) ?
C13 H13A . 0.971(15) ?
C13 H13B . 0.966(15) ?
C14 H14A . 0.975(17) ?
C14 H14B . 0.963(17) ?
C14 H14C . 0.973(18) ?
N1 N2 . 1.3904(15) ?
N2 H2 . 0.873(18) ?
N3 H3 . 0.828(16) ?

loop_
_geom_hbond_atom_site_label_D
_geom_hbond_atom_site_label_H
_geom_hbond_atom_site_label_A
_geom_hbond_site_symmetry_A
_geom_hbond_distance_DH
_geom_hbond_distance_HA
_geom_hbond_distance_DA
_geom_hbond_angle_DHA
_geom_hbond_publ_flag
N2 H2 S1 2_656 0.873(18) 2.608(18) 3.4808(12) 177.6(15) yes
N3 H3 N1 1 0.828(16) 2.187(15) 2.6008(15) 111.0(13) yes
C2 H2A S1 2_656 1.003(16) 2.822(15) 3.3535(13) 113.7(10) yes
C13 H13B N1 2_666 0.966(15) 2.655(15) 3.5466(17) 153.5(12) yes

loop_
_geom_torsion_atom_site_label_1
_geom_torsion_atom_site_label_2
_geom_torsion_atom_site_label_3
_geom_torsion_atom_site_label_4
_geom_torsion_site_symmetry_1
_geom_torsion_site_symmetry_2
_geom_torsion_site_symmetry_3
_geom_torsion_site_symmetry_4
_geom_torsion
_geom_torsion_publ_flag
N1 C1 C2 C3 . . . . -177.86(13) ?
C5 C1 C2 C3 . . . . 4.82(14) ?
C1 C2 C3 C4 . . . . -5.70(13) ?
C2 C3 C4 C5 . . . . 5.04(15) ?
C2 C3 C4 C11 . . . . -174.65(12) ?
C11 C4 C5 C1 . . . . 177.60(13) ?
C3 C4 C5 C1 . . . . -2.06(15) ?
C11 C4 C5 C6 . . . . -1.1(2) ?
C3 C4 C5 C6 . . . . 179.29(12) ?
N1 C1 C5 C4 . . . . -179.51(11) ?
C2 C1 C5 C4 . . . . -1.91(14) ?
N1 C1 C5 C6 . . . . -0.76(18) ?
C2 C1 C5 C6 . . . . 176.84(11) ?
C4 C5 C6 C7 . . . . -101.67(16) ?
C1 C5 C6 C7 . . . . 79.84(15) ?
C5 C6 C7 C8 . . . . -138.74(16) ?
C6 C7 C8 C9A . . . . 4.5(3) ?
C6 C7 C8 C9B . . . . -50.1(6) ?
C7 C8 C9A C10A . . . . -106.5(2) ?
C7 C8 C9B C10B . . . . 132.7(10) ?
C5 C1 N1 N2 . . . . 177.52(10) ?
C2 C1 N1 N2 . . . . 0.47(19) ?
N3 C12 N2 N1 . . . . -4.03(17) ?
S1 C12 N2 N1 . . . . 176.25(9) ?
C1 N1 N2 C12 . . . . -172.87(11) ?
N2 C12 N3 C13 . . . . -178.66(11) ?
S1 C12 N3 C13 . . . . 1.04(18) ?
C14 C13 N3 C12 . . . . -179.07(12) ?
